data_4028433
loop_
_publ_author_name
'Tristan A. Reekie'
'Martin G. Banwell'
'Anthony C. Willis'

_publ_contact_author_address
;
Research School of Chemistry,
Australian National University,
Canberra, A. C. T. 0200, Australia
;
_publ_contact_author_email 'mgb@rsc.anu.edu.au '
_publ_contact_author_fax ' 61 2 6125 8114 '
_publ_contact_author_name 'Martin G. Banwell'
_publ_contact_author_phone ' 61 2 6125 8202 '
_publ_section_title
;
 Intramolecular Cycloaddition Reactions of cis-1,2-Dihydrocatechol
 Derivatives Incorporating C3-Tethered Diazoketones, Nitrile Oxides, and
 Azides: Stereocontrolled Routes to Enantiomerically Pure
 Spiro[5.5]undecanes and Related Systems
;
_journal_name_full 'Journal of Organic Chemistry'
_journal_page_first 7100
_journal_page_last 7111
_journal_paper_doi 10.1021/jo400952u
_journal_volume 78
_journal_year 2013
_chemical_absolute_configuration syn
_chemical_compound_source local
_chemical_formula_moiety 'C15 H20 O3'
_chemical_formula_sum 'C15 H20 O3'
_chemical_formula_weight 248.32
_space_group_IT_number 4
_symmetry_cell_setting monoclinic
_symmetry_space_group_name_Hall 'P 2yb'
_symmetry_space_group_name_H-M 'P 1 21 1'
_atom_sites_solution_hydrogens geom
_atom_sites_solution_primary direct
_audit_creation_date 08-07-21
_audit_creation_method CRYSTALS_ver_12.85
_audit_update_record
;
2008-07-21 - Report on C15 H20 O3
             by Anthony C. Willis
             for  Tristan Reekie and Martin Banwell

2008-07-21 - passes checkcif tests with minor warnings  

;
_cell_angle_alpha 90
_cell_angle_beta 103.6576(15)
_cell_angle_gamma 90
_cell_formula_units_Z 2
_cell_length_a 9.0559(3)
_cell_length_b 6.2328(1)
_cell_length_c 12.1773(3)
_cell_measurement_reflns_used 11447
_cell_measurement_temperature 200
_cell_measurement_theta_max 27.5
_cell_measurement_theta_min 2.6
_cell_volume 667.90(3)
_computing_cell_refinement 'DENZO/SCALEPACK (Otwinowski & Minor, 1997)'
_computing_data_collection 'COLLECT (Nonius, 1997-2001).'
_computing_data_reduction 'DENZO/SCALEPACK (Otwinowski & Minor, 1997)'
_computing_molecular_graphics
; 
ORTEP-II (Johnson 1976) in teXsan (MSC, 1992-1997)
;
_computing_publication_material 'CRYSTALS (Betteridge et al., 2003)'
_computing_structure_refinement 'CRYSTALS (Betteridge et al., 2003)'
_computing_structure_solution 'SIR92 (Altomare et al., 1994)'
_diffrn_ambient_temperature 200
_diffrn_measured_fraction_theta_full 0.995
_diffrn_measured_fraction_theta_max 0.995
_diffrn_measurement_device 'Nonius KappaCCD'
_diffrn_measurement_device_type Area
_diffrn_measurement_method ' \f and \w scans with CCD '
_diffrn_radiation_monochromator graphite
_diffrn_radiation_type 'Mo K\a'
_diffrn_radiation_wavelength 0.71073
_diffrn_reflns_av_R_equivalents 0.041
_diffrn_reflns_limit_h_max 11
_diffrn_reflns_limit_h_min -11
_diffrn_reflns_limit_k_max 8
_diffrn_reflns_limit_k_min -7
_diffrn_reflns_limit_l_max 15
_diffrn_reflns_limit_l_min -15
_diffrn_reflns_number 13582
_diffrn_reflns_theta_full 27.465
_diffrn_reflns_theta_max 27.465
_diffrn_reflns_theta_min 3.195
_diffrn_standards_number 0
_exptl_absorpt_coefficient_mu 0.085
_exptl_absorpt_correction_T_max 0.994
_exptl_absorpt_correction_T_min 0.971
_exptl_absorpt_correction_type integration
_exptl_absorpt_process_details
;
via gaussian method (Coppens, 1970) implemented in maXus (2000)
;
_exptl_crystal_colour colourless
_exptl_crystal_density_diffrn 1.235
_exptl_crystal_description plate
_exptl_crystal_F_000 268
_exptl_crystal_size_max 0.52
_exptl_crystal_size_mid 0.21
_exptl_crystal_size_min 0.08
_refine_diff_density_max 0.14
_refine_diff_density_min -0.12
_refine_ls_abs_structure_details
;
The enantiomer has been assigned by reference to an unchanging chiral
centre in the synthetic procedure.
;
_refine_ls_extinction_method none
_refine_ls_goodness_of_fit_ref 0.9277
_refine_ls_hydrogen_treatment constr
_refine_ls_matrix_type full
_refine_ls_number_parameters 163
_refine_ls_number_reflns 1653
_refine_ls_number_restraints 1
_refine_ls_R_factor_all 0.0326
_refine_ls_R_factor_gt 0.0282
_refine_ls_shift/su_max 0.000249
_refine_ls_structure_factor_coef Fsqd
_refine_ls_weighting_details
;
 Method= Modified Sheldrick 
 w=1/[\s^2^(F^2^) + ( 0.03P)^2^ + 0.00P] 
 ,where P=(max(Fo^2^,0) + 2Fc^2^)/3 
;
_refine_ls_weighting_scheme calc
_refine_ls_wR_factor_all 0.0693
_refine_ls_wR_factor_gt 0.0680
_refine_ls_wR_factor_ref 0.0693
_reflns_limit_h_max 11
_reflns_limit_h_min -11
_reflns_limit_k_max 8
_reflns_limit_k_min 0
_reflns_limit_l_max 15
_reflns_limit_l_min 0
_reflns_number_gt 1480
_reflns_number_total 1653
_reflns_threshold_expression I>2.0\s(I)
_oxford_diffrn_Wilson_B_factor 2.90
_oxford_diffrn_Wilson_scale 0.27
_oxford_refine_ls_r_factor_ref 0.0326
_oxford_refine_ls_scale 1.945(14)
_oxford_reflns_number_all 1653
_oxford_reflns_threshold_expression_ref I>-10.0\s(I)
_oxford_structure_analysis_title '7211439 ban0817 trial'
_cod_data_source_file jo400952u_si_002.cif
_cod_data_source_block ban0817
_cod_original_sg_symbol_H-M 'P 1 21 1 '
_cod_database_code 4028433

loop_
_symmetry_equiv_pos_as_xyz
x,y,z
-x,y+1/2,-z

loop_
_atom_site_label
_atom_site_type_symbol
_atom_site_fract_x
_atom_site_fract_y
_atom_site_fract_z
_atom_site_U_iso_or_equiv
_atom_site_occupancy
_atom_site_adp_type
_atom_site_refinement_flags_posn
C1 C 0.27279(17) 0.3668(3) 0.64843(12) 0.0306 1.0000 Uani .
C2 C 0.28177(18) 0.5467(3) 0.72790(13) 0.0359 1.0000 Uani .
C3 C 0.36585(17) 0.5425(3) 0.83301(13) 0.0335 1.0000 Uani .
C4 C 0.45554(15) 0.3492(3) 0.88268(11) 0.0291 1.0000 Uani .
O5 O 0.60460(11) 0.4083(2) 0.94612(8) 0.0359 1.0000 Uani .
C6 C 0.71157(16) 0.3721(3) 0.87814(12) 0.0376 1.0000 Uani .
O7 O 0.62736(12) 0.2804(2) 0.77548(9) 0.0364 1.0000 Uani .
C8 C 0.48906(15) 0.1929(3) 0.79454(11) 0.0277 1.0000 Uani .
C9 C 0.37707(16) 0.1797(2) 0.68073(11) 0.0264 1.0000 Uani .
C10 C 0.44005(17) 0.0662(3) 0.59089(12) 0.0366 1.0000 Uani .
C11 C 0.33378(18) 0.0788(3) 0.47398(12) 0.0408 1.0000 Uani .
C12 C 0.17857(19) -0.0137(3) 0.47405(13) 0.0419 1.0000 Uani .
C13 C 0.11630(17) 0.0312(3) 0.57606(12) 0.0333 1.0000 Uani .
C14 C 0.20924(16) 0.1460(3) 0.67728(12) 0.0291 1.0000 Uani .
C15 C 0.7759(3) 0.5829(4) 0.85052(16) 0.0682 1.0000 Uani .
C16 C 0.8298(2) 0.2177(5) 0.94088(15) 0.0628 1.0000 Uani .
O17 O -0.01008(13) -0.0352(2) 0.57733(10) 0.0478 1.0000 Uani .
C18 C 0.14942(18) 0.1204(3) 0.78229(13) 0.0398 1.0000 Uani .
H11 H 0.2435 0.4038 0.5683 0.0356 1.0000 Uiso R
H21 H 0.2241 0.6737 0.6998 0.0408 1.0000 Uiso R
H31 H 0.3713 0.6635 0.8834 0.0407 1.0000 Uiso R
H41 H 0.4039 0.2739 0.9385 0.0317 1.0000 Uiso R
H81 H 0.5076 0.0493 0.8287 0.0311 1.0000 Uiso R
H101 H 0.5386 0.1283 0.5899 0.0445 1.0000 Uiso R
H102 H 0.4556 -0.0846 0.6128 0.0445 1.0000 Uiso R
H111 H 0.3234 0.2307 0.4499 0.0489 1.0000 Uiso R
H112 H 0.3780 0.0023 0.4192 0.0481 1.0000 Uiso R
H121 H 0.1823 -0.1692 0.4697 0.0497 1.0000 Uiso R
H122 H 0.1040 0.0378 0.4079 0.0480 1.0000 Uiso R
H151 H 0.8458 0.5557 0.8017 0.1003 1.0000 Uiso R
H152 H 0.8292 0.6505 0.9188 0.0998 1.0000 Uiso R
H153 H 0.6900 0.6681 0.8086 0.1002 1.0000 Uiso R
H161 H 0.9019 0.1900 0.8951 0.0928 1.0000 Uiso R
H162 H 0.8812 0.2789 1.0133 0.0928 1.0000 Uiso R
H163 H 0.7808 0.0827 0.9541 0.0935 1.0000 Uiso R
H181 H 0.0422 0.0861 0.7621 0.0620 1.0000 Uiso R
H182 H 0.1599 0.2528 0.8250 0.0606 1.0000 Uiso R
H183 H 0.2101 0.0114 0.8339 0.0620 1.0000 Uiso R

loop_
_atom_site_aniso_label
_atom_site_aniso_U_11
_atom_site_aniso_U_22
_atom_site_aniso_U_33
_atom_site_aniso_U_23
_atom_site_aniso_U_13
_atom_site_aniso_U_12
C1 0.0377(8) 0.0254(7) 0.0255(7) 0.0009(6) 0.0009(6) 0.0009(6)
C2 0.0414(8) 0.0249(7) 0.0366(8) -0.0004(7) -0.0004(7) 0.0062(7)
C3 0.0380(8) 0.0288(7) 0.0330(7) -0.0064(6) 0.0066(6) 0.0037(7)
C4 0.0272(7) 0.0346(8) 0.0236(6) -0.0010(6) 0.0020(5) 0.0011(6)
O5 0.0299(5) 0.0487(7) 0.0267(5) -0.0072(5) 0.0015(4) 0.0011(5)
C6 0.0297(8) 0.0539(11) 0.0281(7) -0.0063(8) 0.0047(6) -0.0065(8)
O7 0.0288(5) 0.0514(7) 0.0286(5) -0.0072(5) 0.0061(4) -0.0064(5)
C8 0.0258(7) 0.0296(7) 0.0273(7) 0.0020(6) 0.0058(6) 0.0023(6)
C9 0.0287(7) 0.0262(7) 0.0236(6) -0.0013(6) 0.0047(6) -0.0001(6)
C10 0.0374(8) 0.0395(9) 0.0342(8) -0.0101(7) 0.0111(7) -0.0027(7)
C11 0.0537(10) 0.0413(9) 0.0285(7) -0.0084(7) 0.0119(7) -0.0055(8)
C12 0.0495(10) 0.0406(9) 0.0309(8) -0.0071(8) 0.0002(7) -0.0031(8)
C13 0.0338(8) 0.0267(7) 0.0346(8) -0.0006(6) -0.0017(6) -0.0006(7)
C14 0.0298(7) 0.0267(7) 0.0289(7) -0.0014(6) 0.0031(6) 0.0001(6)
C15 0.0756(14) 0.0819(17) 0.0456(11) -0.0095(12) 0.0113(10) -0.0415(14)
C16 0.0410(10) 0.1050(19) 0.0398(9) -0.0046(12) 0.0045(8) 0.0260(12)
O17 0.0369(6) 0.0539(8) 0.0474(7) -0.0055(6) -0.0005(5) -0.0109(6)
C18 0.0358(8) 0.0474(10) 0.0382(8) -0.0049(8) 0.0124(7) -0.0048(8)

loop_
_atom_type_symbol
_atom_type_scat_dispersion_real
_atom_type_scat_dispersion_imag
_atom_type_scat_Cromer_Mann_a1
_atom_type_scat_Cromer_Mann_b1
_atom_type_scat_Cromer_Mann_a2
_atom_type_scat_Cromer_Mann_b2
_atom_type_scat_Cromer_Mann_a3
_atom_type_scat_Cromer_Mann_b3
_atom_type_scat_Cromer_Mann_a4
_atom_type_scat_Cromer_Mann_b4
_atom_type_scat_Cromer_Mann_c
_atom_type_scat_source
C 0.0033 0.0016 2.3100 20.8439 1.0200 10.2075 1.5886 0.5687 0.8650 51.6512 0.2156 'International Tables Vol C 4.2.6.8 and 6.1.1.4'
H 0.0000 0.0000 0.4930 10.5109 0.3229 26.1257 0.1402 3.1424 0.0408 57.7998 0.0030 'International Tables Vol C 4.2.6.8 and 6.1.1.4'
O 0.0106 0.0060 3.0485 13.2771 2.2868 5.7011 1.5463 0.3239 0.8670 32.9089 0.2508 'International Tables Vol C 4.2.6.8 and 6.1.1.4'

loop_
_exptl_crystal_face_index_h
_exptl_crystal_face_index_k
_exptl_crystal_face_index_l
_exptl_crystal_face_perp_dist
1 0 0 0.020
-1 0 0 0.060
0 1 0 0.250
0 -1 0 0.270
0 0 1 0.090
0 0 -1 0.120
0 -4 4 0.225
0 -1 -1 0.275

loop_
_geom_angle_atom_site_label_1
_geom_angle_atom_site_label_2
_geom_angle_atom_site_label_3
_geom_angle
_geom_angle_publ_flag
C2 C1 C9 119.25(12) yes
C2 C1 C14 119.29(12) yes
C9 C1 C14 59.80(10) yes
C2 C1 H11 115.9 no
C9 C1 H11 116.9 no
C14 C1 H11 113.9 no
C1 C2 C3 123.36(14) yes
C1 C2 H21 116.8 no
C3 C2 H21 119.8 no
C2 C3 C4 122.59(14) yes
C2 C3 H31 121.9 no
C4 C3 H31 115.5 no
C3 C4 O5 111.21(13) yes
C3 C4 C8 113.99(11) yes
O5 C4 C8 102.92(11) yes
C3 C4 H41 110.3 no
O5 C4 H41 106.2 no
C8 C4 H41 111.7 no
C4 O5 C6 109.06(10) yes
O5 C6 O7 106.01(11) yes
O5 C6 C15 109.93(16) yes
O7 C6 C15 108.03(14) yes
O5 C6 C16 107.70(13) yes
O7 C6 C16 111.02(16) yes
C15 C6 C16 113.86(16) yes
C6 O7 C8 108.56(10) yes
C4 C8 O7 101.34(11) yes
C4 C8 C9 118.37(11) yes
O7 C8 C9 107.12(10) yes
C4 C8 H81 108.9 no
O7 C8 H81 110.2 no
C9 C8 H81 110.3 no
C8 C9 C1 116.35(12) yes
C8 C9 C10 113.54(12) yes
C1 C9 C10 119.64(12) yes
C8 C9 C14 118.72(11) yes
C1 C9 C14 62.37(10) yes
C10 C9 C14 117.15(12) yes
C9 C10 C11 112.77(13) yes
C9 C10 H101 108.9 no
C11 C10 H101 110.3 no
C9 C10 H102 107.8 no
C11 C10 H102 108.9 no
H101 C10 H102 108.1 no
C10 C11 C12 111.15(13) yes
C10 C11 H111 108.8 no
C12 C11 H111 109.9 no
C10 C11 H112 110.0 no
C12 C11 H112 110.0 no
H111 C11 H112 106.9 no
C11 C12 C13 117.15(13) yes
C11 C12 H121 109.5 no
C13 C12 H121 104.8 no
C11 C12 H122 109.6 no
C13 C12 H122 107.4 no
H121 C12 H122 108.0 no
C12 C13 C14 121.30(13) yes
C12 C13 O17 118.83(14) yes
C14 C13 O17 119.81(14) yes
C9 C14 C1 57.83(9) yes
C9 C14 C13 116.77(12) yes
C1 C14 C13 113.59(12) yes
C9 C14 C18 123.07(12) yes
C1 C14 C18 120.54(13) yes
C13 C14 C18 113.67(13) yes
C6 C15 H151 108.9 no
C6 C15 H152 109.4 no
H151 C15 H152 109.7 no
C6 C15 H153 106.7 no
H151 C15 H153 109.0 no
H152 C15 H153 113.0 no
C6 C16 H161 108.5 no
C6 C16 H162 109.9 no
H161 C16 H162 110.4 no
C6 C16 H163 109.6 no
H161 C16 H163 109.4 no
H162 C16 H163 109.0 no
C14 C18 H181 110.3 no
C14 C18 H182 110.8 no
H181 C18 H182 106.9 no
C14 C18 H183 110.5 no
H181 C18 H183 112.4 no
H182 C18 H183 105.8 no

loop_
_geom_bond_atom_site_label_1
_geom_bond_atom_site_label_2
_geom_bond_distance
_geom_bond_publ_flag
C1 C2 1.471(2) yes
C1 C9 1.494(2) yes
C1 C14 1.563(2) yes
C1 H11 0.977 no
C2 C3 1.326(2) yes
C2 H21 0.966 no
C3 C4 1.498(2) yes
C3 H31 0.966 no
C4 O5 1.4361(16) yes
C4 C8 1.532(2) yes
C4 H41 1.025 no
O5 C6 1.4330(18) yes
C6 O7 1.4215(18) yes
C6 C15 1.507(3) yes
C6 C16 1.506(3) yes
O7 C8 1.4342(17) yes
C8 C9 1.5141(19) yes
C8 H81 0.985 no
C9 C10 1.5223(19) yes
C9 C14 1.525(2) yes
C10 C11 1.521(2) yes
C10 H101 0.976 no
C10 H102 0.978 no
C11 C12 1.519(2) yes
C11 H111 0.989 no
C11 H112 0.979 no
C12 C13 1.507(2) yes
C12 H121 0.972 no
C12 H122 0.975 no
C13 C14 1.500(2) yes
C13 O17 1.2205(18) yes
C14 C18 1.510(2) yes
C15 H151 0.980 no
C15 H152 0.955 no
C15 H153 0.979 no
C16 H161 0.969 no
C16 H162 0.973 no
C16 H163 0.982 no
C18 H181 0.967 no
C18 H182 0.968 no
C18 H183 0.998 no

loop_
_geom_contact_atom_site_label_1
_geom_contact_atom_site_label_2
_geom_contact_distance
_geom_contact_site_symmetry_2
_geom_contact_publ_flag
O5 C3 3.488(2) 2_647 no
O5 C4 3.568(2) 2_657 no
O17 C1 3.241(2) 2_546 no
O17 C13 3.297(2) 2_546 no
O17 C12 3.341(2) 2_546 no
O17 C12 3.582(2) 2_556 no

loop_
_geom_torsion_atom_site_label_1
_geom_torsion_atom_site_label_2
_geom_torsion_atom_site_label_3
_geom_torsion_atom_site_label_4
_geom_torsion
_geom_torsion_publ_flag
O5 C4 C3 C2 136.7(2) no
O5 C4 C8 O7 -33.1(1) no
O5 C4 C8 C9 -149.8(1) no
O5 C6 O7 C8 -19.9(2) no
O7 C6 O5 C4 -2.9(2) no
O7 C8 C4 C3 87.4(1) no
O7 C8 C9 C1 -93.5(2) no
O7 C8 C9 C10 51.4(2) no
O7 C8 C9 C14 -164.9(1) no
O17 C13 C12 C11 177.8(2) no
O17 C13 C14 C1 -128.8(2) no
O17 C13 C14 C9 166.7(1) no
O17 C13 C14 C18 14.0(2) no
C1 C2 C3 C4 -2.5(3) no
C1 C9 C8 C4 20.1(2) no
C1 C9 C10 C11 -29.2(2) no
C1 C9 C14 C13 102.2(2) no
C1 C9 C14 C18 -107.8(2) no
C1 C14 C9 C8 106.5(1) no
C1 C14 C9 C10 -111.0(1) no
C1 C14 C13 C12 54.1(2) no
C2 C1 C9 C8 -1.4(2) no
C2 C1 C9 C10 -144.0(2) no
C2 C1 C9 C14 108.8(2) no
C2 C1 C14 C9 -108.8(1) no
C2 C1 C14 C13 143.4(1) no
C2 C1 C14 C18 3.4(2) no
C2 C3 C4 C8 20.9(2) no
C3 C2 C1 C9 -8.0(3) no
C3 C2 C1 C14 61.7(2) no
C3 C4 O5 C6 -99.9(2) no
C3 C4 C8 C9 -29.3(2) no
C4 O5 C6 C15 113.6(1) no
C4 O5 C6 C16 -121.8(2) no
C4 C8 O7 C6 32.9(1) no
C4 C8 C9 C10 165.0(1) no
C4 C8 C9 C14 -51.3(2) no
C6 O5 C4 C8 22.6(2) no
C6 O7 C8 C9 157.6(1) no
C8 O7 C6 C15 -137.8(2) no
C8 O7 C6 C16 96.8(2) no
C8 C9 C1 C14 -110.2(1) no
C8 C9 C10 C11 -172.8(1) no
C8 C9 C14 C13 -151.2(1) no
C8 C9 C14 C18 -1.3(2) no
C9 C1 C14 C13 -107.8(1) no
C9 C1 C14 C18 112.2(1) no
C9 C10 C11 C12 -57.1(2) no
C9 C14 C13 C12 -10.4(2) no
C10 C9 C1 C14 107.1(1) no
C10 C9 C14 C13 -8.8(2) no
C10 C9 C14 C18 141.1(2) no
C10 C11 C12 C13 38.5(2) no
C11 C10 C9 C14 42.8(2) no
C11 C12 C13 C14 -5.1(2) no
C12 C13 C14 C18 -163.1(2) no
